data_4119957
loop_
_publ_author_name
'Guoying Zhang'
'Lei Yang'
'Yanyu Wang'
'Yinjun Xie'
'Hanmin Huang'

_publ_contact_author_name
;
;
_publ_section_title
;
 An Efficient Rh/O2 Catalytic System for Oxidative C-H
 Activation/Annulation: Evidence for Rh(I) to Rh(III) Oxidation by
 Molecular Oxygen
;
_journal_name_full 'Journal of the American Chemical Society'
_journal_page_first 8850
_journal_page_last 8853
_journal_paper_doi 10.1021/ja404414q
_journal_volume 135
_journal_year 2013
_chemical_formula_moiety 'C35 H33 N Rh, C F3 O3 S'
_chemical_formula_sum 'C36 H33 F3 N O3 Rh S'
_chemical_formula_weight 719.60
_chemical_name_systematic
;
 ? 
;
_space_group_crystal_system monoclinic
_space_group_IT_number 14
_space_group_name_Hall '-P 2ybc'
_space_group_name_H-M_alt 'P 1 21/c 1'
_symmetry_space_group_name_Hall '-P 2ybc'
_symmetry_space_group_name_H-M 'P 1 21/c 1'
_atom_sites_solution_hydrogens geom
_atom_sites_solution_primary direct
_atom_sites_solution_secondary difmap
_audit_creation_date 2013-05-31
_audit_creation_method
;
  Olex2 1.2
  (compiled Apr 23 2013 17:54:37, GUI svn.r4466)
;
_cell_angle_alpha 90.00
_cell_angle_beta 90.778(3)
_cell_angle_gamma 90.00
_cell_formula_units_Z 4
_cell_length_a 13.6762(7)
_cell_length_b 13.7277(4)
_cell_length_c 16.9536(5)
_cell_measurement_reflns_used 5870
_cell_measurement_temperature 293(2)
_cell_measurement_theta_max 27.7670
_cell_measurement_theta_min 3.3270
_cell_volume 3182.6(2)
_computing_cell_refinement
;
CrysAlisPro, Agilent Technologies,
Version 1.171.36.24 (release 03-12-2012 CrysAlis171 .NET)
(compiled Dec  3 2012,18:21:49)
;
_computing_data_collection
;
CrysAlisPro, Agilent Technologies,
Version 1.171.36.24 (release 03-12-2012 CrysAlis171 .NET)
(compiled Dec  3 2012,18:21:49)
;
_computing_data_reduction
;
CrysAlisPro, Agilent Technologies,
Version 1.171.36.24 (release 03-12-2012 CrysAlis171 .NET)
(compiled Dec  3 2012,18:21:49)
;
_computing_molecular_graphics
;
O. V. Dolomanov, L. J. Bourhis, R. J. Gildea, J. A. K. Howard and H. Puschmann,
OLEX2: a complete structure solution, refinement and analysis program.
J. Appl. Cryst. (2009). 42, 339-341.
;
_computing_publication_material
;
O. V. Dolomanov, L. J. Bourhis, R. J. Gildea, J. A. K. Howard and H. Puschmann,
OLEX2: a complete structure solution, refinement and analysis program.
J. Appl. Cryst. (2009). 42, 339-341.
;
_computing_structure_refinement
;
SHELXL, G.M. Sheldrick, Acta Cryst.
(2008). A64, 112-122
;
_computing_structure_solution 'SHELXS-97 (Sheldrick, 1990)'
_diffrn_ambient_temperature 293(2)
_diffrn_detector_area_resol_mean 16.0733
_diffrn_measured_fraction_theta_full 0.9973
_diffrn_measured_fraction_theta_max 0.8929
_diffrn_measurement_details
;
  1 omega  -16.00   27.20   1.2000    4.0000
omega____ theta____ kappa____ phi______ frames
    -      -19.3700  -99.0000 -180.0000 36

  2 omega    5.00   50.60   1.2000    4.0000
omega____ theta____ kappa____ phi______ frames
    -      -19.3700   57.0000  -60.0000 38

  3 omega  -47.00   45.40   1.2000    4.0000
omega____ theta____ kappa____ phi______ frames
    -       22.8075  -77.0000 -180.0000 77

  4 omega  -47.00   57.40   1.2000    4.0000
omega____ theta____ kappa____ phi______ frames
    -       22.8075  -77.0000  -90.0000 87
;
_diffrn_measurement_device_type 'SuperNova, Dual, Cu at zero, Eos'
_diffrn_measurement_method '\w scans'
_diffrn_orient_matrix_UB_11 0.0178108000
_diffrn_orient_matrix_UB_12 -0.0133365000
_diffrn_orient_matrix_UB_13 -0.0376240000
_diffrn_orient_matrix_UB_21 0.0485053000
_diffrn_orient_matrix_UB_22 0.0001581000
_diffrn_orient_matrix_UB_23 0.0153222000
_diffrn_orient_matrix_UB_31 -0.0046395000
_diffrn_orient_matrix_UB_32 -0.0500328000
_diffrn_orient_matrix_UB_33 0.0100119000
_diffrn_radiation_monochromator mirror
_diffrn_radiation_type 'Mo K\a'
_diffrn_radiation_wavelength 0.7107
_diffrn_reflns_av_R_equivalents 0.0322
_diffrn_reflns_av_unetI/netI 0.0467
_diffrn_reflns_limit_h_max 14
_diffrn_reflns_limit_h_min -17
_diffrn_reflns_limit_k_max 17
_diffrn_reflns_limit_k_min -17
_diffrn_reflns_limit_l_max 21
_diffrn_reflns_limit_l_min -20
_diffrn_reflns_number 14852
_diffrn_reflns_theta_full 25.50
_diffrn_reflns_theta_max 26.37
_diffrn_reflns_theta_min 3.18
_diffrn_source 'SuperNova (Mo) x-ray Source'
_exptl_absorpt_coefficient_mu 0.657
_exptl_absorpt_correction_T_max 1.00000
_exptl_absorpt_correction_T_min 0.91985
_exptl_absorpt_correction_type multi-scan
_exptl_absorpt_process_details
;
CrysAlisPro, Agilent Technologies,
Version 1.171.36.24 (release 03-12-2012 CrysAlis171 .NET)
(compiled Dec  3 2012,18:21:49)
empirical absorption correction using spherical harmonics,
 implemented in SCALE3 ABSPACK scaling algorithm.
;
_exptl_crystal_colour 'clear dark black'
_exptl_crystal_density_diffrn 1.502
_exptl_crystal_description block
_exptl_crystal_F_000 1472
_exptl_crystal_size_max 0.32
_exptl_crystal_size_mid 0.29
_exptl_crystal_size_min 0.27
_refine_diff_density_max 1.031
_refine_diff_density_min -0.524
_refine_diff_density_rms 0.069
_refine_ls_extinction_method none
_refine_ls_goodness_of_fit_ref 1.045
_refine_ls_hydrogen_treatment mixed
_refine_ls_matrix_type full
_refine_ls_number_parameters 411
_refine_ls_number_reflns 6487
_refine_ls_number_restraints 30
_refine_ls_restrained_S_all 1.054
_refine_ls_R_factor_all 0.0537
_refine_ls_R_factor_gt 0.0377
_refine_ls_shift/su_max 0.003
_refine_ls_shift/su_mean 0.000
_refine_ls_structure_factor_coef Fsqd
_refine_ls_weighting_details 'calc w=1/[\s^2^(Fo^2^)+(0.0364P)^2^+1.5999P] where P=(Fo^2^+2Fc^2^)/3'
_refine_ls_weighting_scheme calc
_refine_ls_wR_factor_gt 0.0840
_refine_ls_wR_factor_ref 0.0943
_reflns_number_gt 5123
_reflns_number_total 6487
_reflns_threshold_expression >2sigma(I)
_cod_data_source_file ja404414q_si_004.cif
_cod_data_source_block huaws0321_1
_cod_database_code 4119957
_reflns_odcompleteness_completeness 99.73
_reflns_odcompleteness_iscentric 1
_reflns_odcompleteness_theta 26.32
_olex2_refinement_description
;
1. Fixed Uiso
 At 1.2 times of:
  All C(H) groups
 At 1.5 times of:
  All C(H,H,H) groups
2. Uiso/Uaniso restraints and constraints
Uanis(C32) \\sim Ueq, Uanis(C31) \\sim Ueq, Uanis(C35) \\sim Ueq, 
Uanis(C34) \\sim Ueq, Uanis(C33) \\sim Ueq: with sigma of 0.01 and sigma for 
terminal atoms of 0.02
3.a Aromatic/amide H refined with riding coordinates:
 C1(H1), C2(H2), C3(H3), C4(H4), C5(H5), C8(H8), C9(H9), C10(H10), C11(H11),
 C16(H16), C17(H17), C18(H18), C19(H19), C21(H21), C22(H22), C23(H23), C24(H24),
  C25(H25)
3.b Idealised Me refined as rotating group:
 C31(H31A,H31B,H31C), C32(H32A,H32B,H32C), C33(H33A,H33B,H33C), C34(H34A,H34B,
 H34C), C35(H35A,H35B,H35C)
;

loop_
_space_group_symop_id
_space_group_symop_operation_xyz
1 'x, y, z'
2 '-x, y+1/2, -z+1/2'
3 '-x, -y, -z'
4 'x, -y-1/2, z-1/2'

loop_
_atom_site_label
_atom_site_type_symbol
_atom_site_fract_x
_atom_site_fract_y
_atom_site_fract_z
_atom_site_U_iso_or_equiv
_atom_site_adp_type
_atom_site_occupancy
_atom_site_symmetry_multiplicity
_atom_site_calc_flag
_atom_site_refinement_flags
Rh1 Rh 0.249304(16) 0.069408(16) 0.336072(13) 0.02949(9) Uani 1 1 d .
S1 S 0.24607(7) 0.58142(7) 0.32160(6) 0.0498(2) Uani 1 1 d .
F1 F 0.2333(3) 0.4467(2) 0.42839(19) 0.1167(11) Uani 1 1 d .
F2 F 0.1883(3) 0.5867(2) 0.46749(17) 0.1181(12) Uani 1 1 d .
F3 F 0.0961(2) 0.5038(2) 0.39147(19) 0.1085(10) Uani 1 1 d .
O1 O 0.3422(2) 0.6021(3) 0.3494(2) 0.0930(10) Uani 1 1 d .
O2 O 0.1876(2) 0.66554(19) 0.30621(18) 0.0764(9) Uani 1 1 d .
O3 O 0.2389(2) 0.50648(19) 0.26321(16) 0.0656(7) Uani 1 1 d .
N1 N 0.25067(17) -0.02228(18) 0.49708(13) 0.0307(5) Uani 1 1 d .
C1 C 0.1900(2) 0.2407(2) 0.51480(19) 0.0424(8) Uani 1 1 d .
H1 H 0.2501 0.2692 0.5045 0.051 Uiso 1 1 calc R
C2 C 0.1156(3) 0.2967(3) 0.5468(2) 0.0553(10) Uani 1 1 d .
H2 H 0.1269 0.3623 0.5572 0.066 Uiso 1 1 calc R
C3 C 0.0269(3) 0.2578(3) 0.5633(2) 0.0628(11) Uani 1 1 d .
H3 H -0.0215 0.2955 0.5863 0.075 Uiso 1 1 calc R
C4 C 0.0102(3) 0.1619(3) 0.5455(3) 0.0689(12) Uani 1 1 d .
H4 H -0.0507 0.1345 0.5553 0.083 Uiso 1 1 calc R
C5 C 0.0829(2) 0.1054(3) 0.5133(2) 0.0551(10) Uani 1 1 d .
H5 H 0.0697 0.0406 0.5015 0.066 Uiso 1 1 calc R
C6 C 0.1756(2) 0.1427(2) 0.49799(17) 0.0336(7) Uani 1 1 d .
C7 C 0.2495(2) 0.0777(2) 0.46165(16) 0.0292(6) Uani 1 1 d .
C8 C 0.2278(2) -0.0411(2) 0.57269(18) 0.0422(8) Uani 1 1 d .
H8 H 0.2129 0.0102 0.6063 0.051 Uiso 1 1 calc R
C9 C 0.2260(3) -0.1341(3) 0.6007(2) 0.0528(9) Uani 1 1 d .
H9 H 0.2092 -0.1468 0.6527 0.063 Uiso 1 1 calc R
C10 C 0.2496(3) -0.2087(3) 0.5505(2) 0.0566(10) Uani 1 1 d .
H10 H 0.2442 -0.2729 0.5673 0.068 Uiso 1 1 calc R
C11 C 0.2810(2) -0.1891(2) 0.4758(2) 0.0447(8) Uani 1 1 d .
H11 H 0.3000 -0.2396 0.4428 0.054 Uiso 1 1 calc R
C12 C 0.2841(2) -0.0940(2) 0.44985(17) 0.0334(7) Uani 1 1 d .
C13 C 0.3314(2) -0.0597(2) 0.37772(17) 0.0315(6) Uani 1 1 d .
C14 C 0.3891(2) 0.0299(2) 0.38599(16) 0.0318(6) Uani 1 1 d .
C15 C 0.3447(2) 0.1062(2) 0.43134(16) 0.0304(6) Uani 1 1 d .
C16 C 0.4805(2) 0.0376(3) 0.34482(19) 0.0419(8) Uani 1 1 d .
H16 H 0.5210 0.0912 0.3528 0.050 Uiso 1 1 calc R
C17 C 0.5067(3) -0.0344(3) 0.2942(2) 0.0530(9) Uani 1 1 d .
H17 H 0.5655 -0.0292 0.2676 0.064 Uiso 1 1 calc R
C18 C 0.4471(3) -0.1166(3) 0.2811(2) 0.0489(9) Uani 1 1 d .
H18 H 0.4657 -0.1624 0.2438 0.059 Uiso 1 1 calc R
C19 C 0.3640(2) -0.1307(2) 0.32118(18) 0.0402(7) Uani 1 1 d .
H19 H 0.3273 -0.1867 0.3123 0.048 Uiso 1 1 calc R
C20 C 0.4002(2) 0.1968(2) 0.45227(17) 0.0333(7) Uani 1 1 d .
C21 C 0.4099(3) 0.2741(3) 0.4014(2) 0.0578(10) Uani 1 1 d .
H21 H 0.3811 0.2715 0.3514 0.069 Uiso 1 1 calc R
C22 C 0.4624(3) 0.3562(3) 0.4244(2) 0.0635(11) Uani 1 1 d .
H22 H 0.4685 0.4083 0.3898 0.076 Uiso 1 1 calc R
C23 C 0.5048(2) 0.3608(3) 0.4971(2) 0.0485(9) Uani 1 1 d .
H23 H 0.5403 0.4157 0.5120 0.058 Uiso 1 1 calc R
C24 C 0.4954(2) 0.2851(3) 0.5481(2) 0.0470(8) Uani 1 1 d .
H24 H 0.5239 0.2887 0.5981 0.056 Uiso 1 1 calc R
C25 C 0.4437(2) 0.2029(2) 0.52582(19) 0.0406(7) Uani 1 1 d .
H25 H 0.4382 0.1512 0.5609 0.049 Uiso 1 1 calc R
C26 C 0.2301(3) 0.1727(3) 0.2337(2) 0.0513(9) Uani 1 1 d .
C27 C 0.1460(3) 0.1719(3) 0.2808(2) 0.0575(11) Uani 1 1 d .
C28 C 0.1044(2) 0.0749(3) 0.2780(2) 0.0566(11) Uani 1 1 d .
C29 C 0.1664(3) 0.0175(3) 0.23189(19) 0.0463(8) Uani 1 1 d .
C30 C 0.2443(3) 0.0780(3) 0.20517(18) 0.0438(8) Uani 1 1 d .
C31 C 0.2892(4) 0.2610(3) 0.2117(3) 0.0997(19) Uani 1 1 d U
H31A H 0.2769 0.3126 0.2485 0.149 Uiso 1 1 calc R
H31B H 0.2709 0.2818 0.1595 0.149 Uiso 1 1 calc R
H31C H 0.3576 0.2449 0.2131 0.149 Uiso 1 1 calc R
C32 C 0.0974(4) 0.2593(4) 0.3173(3) 0.118(2) Uani 1 1 d U
H32A H 0.0607 0.2390 0.3623 0.177 Uiso 1 1 calc R
H32B H 0.0542 0.2890 0.2792 0.177 Uiso 1 1 calc R
H32C H 0.1463 0.3055 0.3336 0.177 Uiso 1 1 calc R
C33 C 0.0076(3) 0.0452(5) 0.3114(3) 0.113(2) Uani 1 1 d U
H33A H 0.0065 -0.0241 0.3188 0.170 Uiso 1 1 calc R
H33B H -0.0440 0.0638 0.2755 0.170 Uiso 1 1 calc R
H33C H -0.0015 0.0770 0.3612 0.170 Uiso 1 1 calc R
C34 C 0.1506(4) -0.0871(3) 0.2092(3) 0.0832(15) Uani 1 1 d U
H34A H 0.2126 -0.1173 0.1993 0.125 Uiso 1 1 calc R
H34B H 0.1105 -0.0903 0.1623 0.125 Uiso 1 1 calc R
H34C H 0.1188 -0.1207 0.2513 0.125 Uiso 1 1 calc R
C35 C 0.3238(3) 0.0467(4) 0.1503(2) 0.0755(13) Uani 1 1 d U
H35A H 0.3839 0.0783 0.1651 0.113 Uiso 1 1 calc R
H35B H 0.3062 0.0644 0.0972 0.113 Uiso 1 1 calc R
H35C H 0.3321 -0.0226 0.1536 0.113 Uiso 1 1 calc R
C36 C 0.1880(4) 0.5278(3) 0.4061(3) 0.0703(12) Uani 1 1 d .

loop_
_atom_site_aniso_label
_atom_site_aniso_U_11
_atom_site_aniso_U_22
_atom_site_aniso_U_33
_atom_site_aniso_U_23
_atom_site_aniso_U_13
_atom_site_aniso_U_12
Rh1 0.03209(14) 0.02858(14) 0.02780(14) -0.00163(9) 0.00045(9) -0.00098(10)
S1 0.0574(6) 0.0406(5) 0.0512(6) -0.0058(4) -0.0087(4) -0.0046(4)
F1 0.176(3) 0.0699(19) 0.104(2) 0.0352(16) -0.003(2) 0.024(2)
F2 0.209(4) 0.090(2) 0.0562(18) -0.0160(15) 0.0181(19) -0.004(2)
F3 0.096(2) 0.107(3) 0.123(3) 0.0041(19) 0.0321(18) -0.0276(19)
O1 0.068(2) 0.100(3) 0.110(3) -0.017(2) -0.0229(18) -0.0236(19)
O2 0.107(2) 0.0444(16) 0.078(2) 0.0093(14) -0.0048(17) 0.0115(16)
O3 0.0800(19) 0.0568(17) 0.0600(18) -0.0193(13) -0.0019(13) -0.0061(15)
N1 0.0353(13) 0.0292(13) 0.0277(13) -0.0022(10) 0.0041(9) -0.0036(11)
C1 0.0440(19) 0.0373(19) 0.046(2) -0.0072(15) -0.0003(14) -0.0017(15)
C2 0.063(3) 0.040(2) 0.063(2) -0.0164(17) -0.0023(18) 0.0134(19)
C3 0.050(2) 0.068(3) 0.071(3) -0.013(2) 0.0111(18) 0.021(2)
C4 0.041(2) 0.061(3) 0.105(4) -0.016(2) 0.026(2) 0.002(2)
C5 0.042(2) 0.041(2) 0.083(3) -0.0153(19) 0.0187(18) -0.0040(17)
C6 0.0356(17) 0.0357(18) 0.0294(16) -0.0006(12) 0.0006(12) 0.0000(14)
C7 0.0304(15) 0.0285(16) 0.0287(15) -0.0003(12) 0.0021(11) -0.0019(12)
C8 0.053(2) 0.0421(19) 0.0319(18) -0.0030(14) 0.0127(14) -0.0065(16)
C9 0.073(3) 0.049(2) 0.0371(19) 0.0087(16) 0.0170(16) -0.0061(19)
C10 0.082(3) 0.040(2) 0.049(2) 0.0128(17) 0.0177(18) -0.007(2)
C11 0.057(2) 0.0296(18) 0.048(2) 0.0024(14) 0.0099(15) -0.0014(16)
C12 0.0335(16) 0.0329(17) 0.0341(17) -0.0004(13) 0.0035(12) -0.0008(14)
C13 0.0338(16) 0.0308(17) 0.0299(16) 0.0008(12) 0.0047(11) 0.0042(13)
C14 0.0313(16) 0.0354(17) 0.0289(16) 0.0062(12) 0.0012(11) -0.0013(14)
C15 0.0312(15) 0.0334(16) 0.0267(15) 0.0020(12) 0.0001(11) -0.0010(13)
C16 0.0350(18) 0.047(2) 0.0439(19) 0.0058(15) 0.0103(13) -0.0013(15)
C17 0.044(2) 0.066(3) 0.050(2) 0.0087(19) 0.0171(16) 0.0109(19)
C18 0.063(2) 0.044(2) 0.0393(19) 0.0005(15) 0.0162(16) 0.0166(19)
C19 0.050(2) 0.0335(18) 0.0370(18) 0.0020(13) 0.0072(14) 0.0067(15)
C20 0.0292(16) 0.0356(17) 0.0353(17) -0.0032(13) 0.0038(12) -0.0045(13)
C21 0.087(3) 0.054(2) 0.0329(19) 0.0082(16) -0.0084(17) -0.031(2)
C22 0.094(3) 0.048(2) 0.049(2) 0.0093(18) 0.003(2) -0.031(2)
C23 0.046(2) 0.038(2) 0.062(2) -0.0102(17) 0.0002(16) -0.0118(17)
C24 0.047(2) 0.045(2) 0.049(2) -0.0068(16) -0.0148(15) -0.0044(17)
C25 0.0407(18) 0.0390(19) 0.0417(18) 0.0062(14) -0.0082(13) -0.0022(15)
C26 0.072(3) 0.041(2) 0.040(2) 0.0073(15) -0.0179(17) -0.0052(19)
C27 0.072(3) 0.057(3) 0.043(2) -0.0141(17) -0.0238(18) 0.031(2)
C28 0.0355(19) 0.097(3) 0.037(2) 0.0047(19) -0.0102(14) -0.003(2)
C29 0.053(2) 0.048(2) 0.0369(19) -0.0015(15) -0.0131(15) -0.0071(18)
C30 0.050(2) 0.053(2) 0.0285(17) 0.0019(14) -0.0073(13) 0.0023(17)
C31 0.164(5) 0.068(3) 0.065(3) 0.029(2) -0.044(3) -0.049(3)
C32 0.156(5) 0.119(4) 0.077(3) -0.037(3) -0.044(3) 0.100(4)
C33 0.036(2) 0.225(7) 0.077(3) 0.010(4) -0.004(2) -0.013(3)
C34 0.121(4) 0.059(3) 0.068(3) -0.014(2) -0.034(3) -0.023(3)
C35 0.078(3) 0.110(4) 0.038(2) 0.006(2) 0.0106(19) 0.017(3)
C36 0.106(4) 0.045(2) 0.059(3) 0.000(2) -0.002(2) 0.006(3)

loop_
_atom_type_symbol
_atom_type_description
_atom_type_scat_dispersion_real
_atom_type_scat_dispersion_imag
_atom_type_scat_source
C C 0.0033 0.0016 'International Tables Vol C Tables 4.2.6.8 and 6.1.1.4'
H H 0.0000 0.0000 'International Tables Vol C Tables 4.2.6.8 and 6.1.1.4'
N N 0.0061 0.0033 'International Tables Vol C Tables 4.2.6.8 and 6.1.1.4'
O O 0.0106 0.0060 'International Tables Vol C Tables 4.2.6.8 and 6.1.1.4'
Rh Rh -1.1178 0.9187 'International Tables Vol C Tables 4.2.6.8 and 6.1.1.4'
S S 0.1246 0.1234 'International Tables Vol C Tables 4.2.6.8 and 6.1.1.4'
F F 0.0171 0.0103 'International Tables Vol C Tables 4.2.6.8 and 6.1.1.4'

loop_
_geom_angle_atom_site_label_1
_geom_angle_atom_site_label_2
_geom_angle_atom_site_label_3
_geom_angle
C7 Rh1 C13 74.32(10)
C7 Rh1 C14 68.36(11)
C7 Rh1 C26 137.23(12)
C7 Rh1 C27 112.60(12)
C7 Rh1 C28 115.68(12)
C7 Rh1 C29 144.19(12)
C7 Rh1 C30 173.67(12)
C13 Rh1 C26 143.55(13)
C13 Rh1 C30 111.75(12)
C14 Rh1 C13 39.29(11)
C14 Rh1 C26 123.76(13)
C14 Rh1 C27 153.33(14)
C14 Rh1 C28 167.08(14)
C14 Rh1 C29 132.75(13)
C14 Rh1 C30 114.95(12)
C15 Rh1 C7 40.13(10)
C15 Rh1 C13 69.10(11)
C15 Rh1 C14 39.35(11)
C15 Rh1 C26 119.99(12)
C15 Rh1 C27 123.87(13)
C15 Rh1 C28 150.67(13)
C15 Rh1 C29 172.08(12)
C15 Rh1 C30 139.21(12)
C27 Rh1 C13 166.49(13)
C27 Rh1 C26 36.91(14)
C27 Rh1 C28 38.50(14)
C27 Rh1 C29 62.89(13)
C27 Rh1 C30 61.88(13)
C28 Rh1 C13 128.37(14)
C28 Rh1 C26 62.60(14)
C28 Rh1 C29 37.14(13)
C28 Rh1 C30 62.40(13)
C29 Rh1 C13 104.50(12)
C29 Rh1 C26 62.18(12)
C29 Rh1 C30 37.69(12)
C30 Rh1 C26 36.47(12)
O1 S1 O2 114.4(2)
O1 S1 O3 115.35(19)
O1 S1 C36 103.6(2)
O2 S1 O3 114.99(18)
O2 S1 C36 102.9(2)
O3 S1 C36 103.23(19)
C8 N1 C7 123.7(2)
C8 N1 C12 120.5(3)
C12 N1 C7 115.5(2)
C2 C1 H1 119.5
C6 C1 H1 119.5
C6 C1 C2 120.9(3)
C1 C2 H2 119.3
C3 C2 C1 121.5(3)
C3 C2 H2 119.3
C2 C3 H3 120.7
C2 C3 C4 118.6(3)
C4 C3 H3 120.7
C3 C4 H4 119.7
C3 C4 C5 120.6(4)
C5 C4 H4 119.7
C4 C5 H5 119.0
C4 C5 C6 122.0(3)
C6 C5 H5 119.0
C1 C6 C5 116.3(3)
C1 C6 C7 124.8(3)
C5 C6 C7 118.8(3)
N1 C7 Rh1 110.57(17)
C6 C7 Rh1 116.99(19)
C6 C7 N1 112.8(2)
C15 C7 Rh1 69.63(15)
C15 C7 N1 112.5(2)
C15 C7 C6 126.8(3)
N1 C8 H8 119.4
N1 C8 C9 121.1(3)
C9 C8 H8 119.4
C8 C9 H9 120.8
C8 C9 C10 118.4(3)
C10 C9 H9 120.8
C9 C10 H10 119.8
C11 C10 C9 120.5(3)
C11 C10 H10 119.8
C10 C11 H11 120.2
C10 C11 C12 119.5(3)
C12 C11 H11 120.2
N1 C12 C11 119.2(3)
N1 C12 C13 114.6(3)
C11 C12 C13 125.8(3)
C12 C13 Rh1 107.22(19)
C14 C13 Rh1 68.19(16)
C14 C13 C12 115.6(3)
C19 C13 Rh1 119.4(2)
C19 C13 C12 118.7(3)
C19 C13 C14 117.3(3)
C13 C14 Rh1 72.52(16)
C15 C14 Rh1 69.36(16)
C15 C14 C13 115.6(2)
C15 C14 C16 125.4(3)
C16 C14 Rh1 124.2(2)
C16 C14 C13 118.9(3)
C7 C15 Rh1 70.25(15)
C7 C15 C20 126.2(3)
C14 C15 Rh1 71.29(16)
C14 C15 C7 112.1(3)
C14 C15 C20 121.1(2)
C20 C15 Rh1 133.0(2)
C14 C16 H16 120.4
C17 C16 C14 119.3(3)
C17 C16 H16 120.4
C16 C17 H17 119.2
C16 C17 C18 121.7(3)
C18 C17 H17 119.2
C17 C18 H18 119.1
C19 C18 C17 121.7(3)
C19 C18 H18 119.1
C13 C19 H19 119.7
C18 C19 C13 120.7(3)
C18 C19 H19 119.7
C21 C20 C15 123.1(3)
C21 C20 C25 118.5(3)
C25 C20 C15 118.5(3)
C20 C21 H21 119.9
C20 C21 C22 120.3(3)
C22 C21 H21 119.9
C21 C22 H22 119.8
C23 C22 C21 120.4(3)
C23 C22 H22 119.8
C22 C23 H23 120.0
C22 C23 C24 119.9(3)
C24 C23 H23 120.0
C23 C24 H24 119.9
C23 C24 C25 120.2(3)
C25 C24 H24 119.9
C20 C25 C24 120.7(3)
C20 C25 H25 119.7
C24 C25 H25 119.7
C27 C26 Rh1 69.3(2)
C27 C26 C31 126.2(4)
C30 C26 Rh1 70.58(18)
C30 C26 C27 107.9(3)
C30 C26 C31 125.7(4)
C31 C26 Rh1 129.8(3)
C26 C27 Rh1 73.8(2)
C26 C27 C28 108.2(3)
C26 C27 C32 126.5(4)
C28 C27 Rh1 71.0(2)
C28 C27 C32 124.7(4)
C32 C27 Rh1 128.3(3)
C27 C28 Rh1 70.48(19)
C27 C28 C33 125.8(4)
C29 C28 Rh1 71.52(19)
C29 C28 C27 107.1(3)
C29 C28 C33 126.8(4)
C33 C28 Rh1 127.9(3)
C28 C29 Rh1 71.34(19)
C28 C29 C30 108.0(3)
C28 C29 C34 126.5(4)
C30 C29 Rh1 71.84(17)
C30 C29 C34 125.4(4)
C34 C29 Rh1 125.8(3)
C26 C30 Rh1 72.95(19)
C26 C30 C29 108.8(3)
C26 C30 C35 125.7(4)
C29 C30 Rh1 70.48(18)
C29 C30 C35 125.3(3)
C35 C30 Rh1 126.2(2)
C26 C31 H31A 109.5
C26 C31 H31B 109.5
C26 C31 H31C 109.5
H31A C31 H31B 109.5
H31A C31 H31C 109.5
H31B C31 H31C 109.5
C27 C32 H32A 109.5
C27 C32 H32B 109.5
C27 C32 H32C 109.5
H32A C32 H32B 109.5
H32A C32 H32C 109.5
H32B C32 H32C 109.5
C28 C33 H33A 109.5
C28 C33 H33B 109.5
C28 C33 H33C 109.5
H33A C33 H33B 109.5
H33A C33 H33C 109.5
H33B C33 H33C 109.5
C29 C34 H34A 109.5
C29 C34 H34B 109.5
C29 C34 H34C 109.5
H34A C34 H34B 109.5
H34A C34 H34C 109.5
H34B C34 H34C 109.5
C30 C35 H35A 109.5
C30 C35 H35B 109.5
C30 C35 H35C 109.5
H35A C35 H35B 109.5
H35A C35 H35C 109.5
H35B C35 H35C 109.5
F1 C36 S1 111.1(3)
F2 C36 S1 112.3(3)
F2 C36 F1 107.0(4)
F2 C36 F3 107.1(4)
F3 C36 S1 112.4(3)
F3 C36 F1 106.5(4)

loop_
_geom_bond_atom_site_label_1
_geom_bond_atom_site_label_2
_geom_bond_distance
Rh1 C7 2.132(3)
Rh1 C13 2.208(3)
Rh1 C14 2.149(3)
Rh1 C15 2.124(3)
Rh1 C26 2.253(3)
Rh1 C27 2.195(3)
Rh1 C28 2.202(3)
Rh1 C29 2.205(3)
Rh1 C30 2.223(3)
S1 O1 1.419(3)
S1 O2 1.427(3)
S1 O3 1.430(3)
S1 C36 1.804(5)
F1 C36 1.327(5)
F2 C36 1.319(5)
F3 C36 1.319(5)
N1 C7 1.498(4)
N1 C8 1.349(4)
N1 C12 1.352(4)
C1 H1 0.9300
C1 C2 1.392(4)
C1 C6 1.389(4)
C2 H2 0.9300
C2 C3 1.359(5)
C3 H3 0.9300
C3 C4 1.370(5)
C4 H4 0.9300
C4 C5 1.379(5)
C5 H5 0.9300
C5 C6 1.395(4)
C6 C7 1.487(4)
C7 C15 1.460(4)
C8 H8 0.9300
C8 C9 1.363(5)
C9 H9 0.9300
C9 C10 1.372(5)
C10 H10 0.9300
C10 C11 1.369(4)
C11 H11 0.9300
C11 C12 1.379(4)
C12 C13 1.469(4)
C13 C14 1.466(4)
C13 C19 1.442(4)
C14 C15 1.439(4)
C14 C16 1.445(4)
C15 C20 1.497(4)
C16 H16 0.9300
C16 C17 1.360(5)
C17 H17 0.9300
C17 C18 1.408(5)
C18 H18 0.9300
C18 C19 1.346(4)
C19 H19 0.9300
C20 C21 1.375(4)
C20 C25 1.377(4)
C21 H21 0.9300
C21 C22 1.389(5)
C22 H22 0.9300
C22 C23 1.356(5)
C23 H23 0.9300
C23 C24 1.358(5)
C24 H24 0.9300
C24 C25 1.382(4)
C25 H25 0.9300
C26 C27 1.409(5)
C26 C30 1.401(5)
C26 C31 1.508(5)
C27 C28 1.450(5)
C27 C32 1.508(5)
C28 C29 1.404(5)
C28 C33 1.502(5)
C29 C30 1.430(5)
C29 C34 1.501(5)
C30 C35 1.503(5)
C31 H31A 0.9600
C31 H31B 0.9600
C31 H31C 0.9600
C32 H32A 0.9600
C32 H32B 0.9600
C32 H32C 0.9600
C33 H33A 0.9600
C33 H33B 0.9600
C33 H33C 0.9600
C34 H34A 0.9600
C34 H34B 0.9600
C34 H34C 0.9600
C35 H35A 0.9600
C35 H35B 0.9600
C35 H35C 0.9600

loop_
_geom_torsion_atom_site_label_1
_geom_torsion_atom_site_label_2
_geom_torsion_atom_site_label_3
_geom_torsion_atom_site_label_4
_geom_torsion
Rh1 C7 C15 C14 -59.1(2)
Rh1 C7 C15 C20 129.5(3)
Rh1 C13 C14 C15 55.9(2)
Rh1 C13 C14 C16 -120.0(3)
Rh1 C13 C19 C18 82.5(4)
Rh1 C14 C15 C7 58.5(2)
Rh1 C14 C15 C20 -129.6(3)
Rh1 C14 C16 C17 -82.1(4)
Rh1 C15 C20 C21 -10.8(5)
Rh1 C15 C20 C25 169.3(2)
Rh1 C26 C27 C28 -63.1(2)
Rh1 C26 C27 C32 126.0(4)
Rh1 C26 C30 C29 61.7(2)
Rh1 C26 C30 C35 -122.7(3)
Rh1 C27 C28 C29 -62.6(2)
Rh1 C27 C28 C33 123.3(4)
Rh1 C28 C29 C30 -62.9(2)
Rh1 C28 C29 C34 121.2(4)
Rh1 C29 C30 C26 -63.3(2)
Rh1 C29 C30 C35 121.1(3)
O1 S1 C36 F1 -61.1(4)
O1 S1 C36 F2 58.7(4)
O1 S1 C36 F3 179.6(3)
O2 S1 C36 F1 179.4(3)
O2 S1 C36 F2 -60.7(4)
O2 S1 C36 F3 60.2(3)
O3 S1 C36 F1 59.5(4)
O3 S1 C36 F2 179.3(3)
O3 S1 C36 F3 -59.8(4)
N1 C7 C15 Rh1 104.6(2)
N1 C7 C15 C14 45.5(3)
N1 C7 C15 C20 -125.9(3)
N1 C8 C9 C10 1.0(5)
N1 C12 C13 Rh1 -37.2(3)
N1 C12 C13 C14 36.4(4)
N1 C12 C13 C19 -176.2(3)
C1 C2 C3 C4 -2.0(6)
C1 C6 C7 Rh1 -89.7(3)
C1 C6 C7 N1 140.4(3)
C1 C6 C7 C15 -5.8(5)
C2 C1 C6 C5 1.4(5)
C2 C1 C6 C7 178.1(3)
C2 C3 C4 C5 1.6(7)
C3 C4 C5 C6 0.4(7)
C4 C5 C6 C1 -1.8(6)
C4 C5 C6 C7 -178.8(4)
C5 C6 C7 Rh1 87.0(3)
C5 C6 C7 N1 -42.9(4)
C5 C6 C7 C15 170.9(3)
C6 C1 C2 C3 0.5(5)
C6 C7 C15 Rh1 -109.1(3)
C6 C7 C15 C14 -168.1(3)
C6 C7 C15 C20 20.4(5)
C7 Rh1 C13 C12 36.4(2)
C7 Rh1 C13 C14 -74.82(17)
C7 Rh1 C13 C19 175.2(3)
C7 Rh1 C14 C13 91.48(17)
C7 Rh1 C14 C15 -35.56(16)
C7 Rh1 C14 C16 -155.0(3)
C7 Rh1 C15 C14 123.0(2)
C7 Rh1 C15 C20 -121.6(3)
C7 Rh1 C26 C27 -60.2(3)
C7 Rh1 C26 C30 -178.93(18)
C7 Rh1 C26 C31 60.3(5)
C7 Rh1 C27 C26 140.3(2)
C7 Rh1 C27 C28 -103.3(2)
C7 Rh1 C27 C32 16.3(5)
C7 Rh1 C28 C27 94.6(2)
C7 Rh1 C28 C29 -148.8(2)
C7 Rh1 C28 C33 -26.1(5)
C7 Rh1 C29 C28 52.9(3)
C7 Rh1 C29 C30 169.88(19)
C7 Rh1 C29 C34 -69.1(4)
C7 Rh1 C30 C26 6.6(11)
C7 Rh1 C30 C29 -111.2(10)
C7 Rh1 C30 C35 128.7(10)
C7 N1 C8 C9 177.1(3)
C7 N1 C12 C11 -175.3(3)
C7 N1 C12 C13 11.3(4)
C7 C15 C20 C21 -107.1(4)
C7 C15 C20 C25 73.0(4)
C8 N1 C7 Rh1 -163.5(2)
C8 N1 C7 C6 -30.4(4)
C8 N1 C7 C15 120.8(3)
C8 N1 C12 C11 9.5(4)
C8 N1 C12 C13 -163.8(3)
C8 C9 C10 C11 4.7(6)
C9 C10 C11 C12 -3.3(6)
C10 C11 C12 N1 -3.8(5)
C10 C11 C12 C13 168.7(3)
C11 C12 C13 Rh1 150.0(3)
C11 C12 C13 C14 -136.4(3)
C11 C12 C13 C19 11.0(5)
C12 N1 C7 Rh1 21.5(3)
C12 N1 C7 C6 154.6(3)
C12 N1 C7 C15 -54.1(3)
C12 N1 C8 C9 -8.2(5)
C12 C13 C14 Rh1 -99.3(2)
C12 C13 C14 C15 -43.4(4)
C12 C13 C14 C16 140.7(3)
C12 C13 C19 C18 -143.4(3)
C13 Rh1 C7 N1 -31.22(18)
C13 Rh1 C7 C6 -162.1(2)
C13 Rh1 C7 C15 76.01(17)
C13 Rh1 C14 C15 -127.0(2)
C13 Rh1 C14 C16 113.5(3)
C13 Rh1 C15 C7 -90.24(17)
C13 Rh1 C15 C14 32.75(16)
C13 Rh1 C15 C20 148.2(3)
C13 Rh1 C26 C27 157.3(2)
C13 Rh1 C26 C30 38.6(3)
C13 Rh1 C26 C31 -82.2(5)
C13 Rh1 C27 C26 -101.0(6)
C13 Rh1 C27 C28 15.3(7)
C13 Rh1 C27 C32 135.0(5)
C13 Rh1 C28 C27 -175.5(2)
C13 Rh1 C28 C29 -58.9(3)
C13 Rh1 C28 C33 63.8(5)
C13 Rh1 C29 C28 136.1(2)
C13 Rh1 C29 C30 -106.9(2)
C13 Rh1 C29 C34 14.1(4)
C13 Rh1 C30 C26 -156.5(2)
C13 Rh1 C30 C29 85.7(2)
C13 Rh1 C30 C35 -34.4(4)
C13 C14 C15 Rh1 -57.6(2)
C13 C14 C15 C7 0.9(4)
C13 C14 C15 C20 172.9(2)
C13 C14 C16 C17 5.7(5)
C14 Rh1 C7 N1 -72.33(19)
C14 Rh1 C7 C6 156.8(2)
C14 Rh1 C7 C15 34.90(17)
C14 Rh1 C13 C12 111.3(3)
C14 Rh1 C13 C19 -110.0(3)
C14 Rh1 C15 C7 -123.0(2)
C14 Rh1 C15 C20 115.4(3)
C14 Rh1 C26 C27 -154.2(2)
C14 Rh1 C26 C30 87.1(2)
C14 Rh1 C26 C31 -33.7(5)
C14 Rh1 C27 C26 53.9(4)
C14 Rh1 C27 C28 170.2(2)
C14 Rh1 C27 C32 -70.1(6)
C14 Rh1 C28 C27 -160.0(5)
C14 Rh1 C28 C29 -43.4(6)
C14 Rh1 C28 C33 79.3(7)
C14 Rh1 C29 C28 167.9(2)
C14 Rh1 C29 C30 -75.1(2)
C14 Rh1 C29 C34 45.9(4)
C14 Rh1 C30 C26 -113.7(2)
C14 Rh1 C30 C29 128.5(2)
C14 Rh1 C30 C35 8.4(4)
C14 C13 C19 C18 3.4(5)
C14 C15 C20 C21 82.1(4)
C14 C15 C20 C25 -97.8(3)
C14 C16 C17 C18 -0.3(5)
C15 Rh1 C7 N1 -107.2(2)
C15 Rh1 C7 C6 121.9(3)
C15 Rh1 C13 C12 78.5(2)
C15 Rh1 C13 C14 -32.80(16)
C15 Rh1 C13 C19 -142.8(3)
C15 Rh1 C14 C13 127.0(2)
C15 Rh1 C14 C16 -119.5(3)
C15 Rh1 C26 C27 -107.6(2)
C15 Rh1 C26 C30 133.6(2)
C15 Rh1 C26 C31 12.8(5)
C15 Rh1 C27 C26 96.2(2)
C15 Rh1 C27 C28 -147.4(2)
C15 Rh1 C27 C32 -27.8(5)
C15 Rh1 C28 C27 65.8(3)
C15 Rh1 C28 C29 -177.6(2)
C15 Rh1 C28 C33 -54.9(6)
C15 Rh1 C29 C28 171.5(8)
C15 Rh1 C29 C30 -71.5(9)
C15 Rh1 C29 C34 49.5(10)
C15 Rh1 C30 C26 -73.7(3)
C15 Rh1 C30 C29 168.5(2)
C15 Rh1 C30 C35 48.4(4)
C15 C14 C16 C17 -169.8(3)
C15 C20 C21 C22 -180.0(3)
C15 C20 C25 C24 -179.8(3)
C16 C14 C15 Rh1 118.0(3)
C16 C14 C15 C7 176.5(3)
C16 C14 C15 C20 -11.5(4)
C16 C17 C18 C19 -3.7(6)
C17 C18 C19 C13 2.0(5)
C19 C13 C14 Rh1 112.8(3)
C19 C13 C14 C15 168.7(3)
C19 C13 C14 C16 -7.2(4)
C20 C21 C22 C23 0.2(6)
C21 C20 C25 C24 0.3(5)
C21 C22 C23 C24 -0.5(6)
C22 C23 C24 C25 0.7(6)
C23 C24 C25 C20 -0.7(5)
C25 C20 C21 C22 -0.1(6)
C26 Rh1 C7 N1 170.84(19)
C26 Rh1 C7 C6 39.9(3)
C26 Rh1 C7 C15 -81.9(2)
C26 Rh1 C13 C12 -169.0(2)
C26 Rh1 C13 C14 79.8(2)
C26 Rh1 C13 C19 -30.3(3)
C26 Rh1 C14 C13 -135.31(17)
C26 Rh1 C14 C15 97.65(19)
C26 Rh1 C14 C16 -21.8(3)
C26 Rh1 C15 C7 129.08(18)
C26 Rh1 C15 C14 -107.9(2)
C26 Rh1 C15 C20 7.5(3)
C26 Rh1 C27 C28 116.3(3)
C26 Rh1 C27 C32 -124.0(6)
C26 Rh1 C28 C27 -37.3(2)
C26 Rh1 C28 C29 79.3(2)
C26 Rh1 C28 C33 -158.0(5)
C26 Rh1 C29 C28 -80.5(2)
C26 Rh1 C29 C30 36.5(2)
C26 Rh1 C29 C34 157.5(4)
C26 Rh1 C30 C29 -117.8(3)
C26 Rh1 C30 C35 122.1(4)
C26 C27 C28 Rh1 64.9(2)
C26 C27 C28 C29 2.4(4)
C26 C27 C28 C33 -171.8(4)
C27 Rh1 C7 N1 136.5(2)
C27 Rh1 C7 C6 5.6(3)
C27 Rh1 C7 C15 -116.3(2)
C27 Rh1 C13 C12 -86.2(6)
C27 Rh1 C13 C14 162.5(5)
C27 Rh1 C13 C19 52.5(7)
C27 Rh1 C14 C13 -171.0(3)
C27 Rh1 C14 C15 62.0(3)
C27 Rh1 C14 C16 -57.5(4)
C27 Rh1 C15 C7 85.5(2)
C27 Rh1 C15 C14 -151.5(2)
C27 Rh1 C15 C20 -36.1(3)
C27 Rh1 C26 C30 -118.8(3)
C27 Rh1 C26 C31 120.5(5)
C27 Rh1 C28 C29 116.6(3)
C27 Rh1 C28 C33 -120.7(5)
C27 Rh1 C29 C28 -38.7(2)
C27 Rh1 C29 C30 78.3(2)
C27 Rh1 C29 C34 -160.7(4)
C27 Rh1 C30 C26 36.6(2)
C27 Rh1 C30 C29 -81.2(2)
C27 Rh1 C30 C35 158.8(4)
C27 C26 C30 Rh1 -59.5(2)
C27 C26 C30 C29 2.2(4)
C27 C26 C30 C35 177.8(3)
C27 C28 C29 Rh1 61.9(2)
C27 C28 C29 C30 -1.0(4)
C27 C28 C29 C34 -176.9(3)
C28 Rh1 C7 N1 94.3(2)
C28 Rh1 C7 C6 -36.7(3)
C28 Rh1 C7 C15 -158.51(19)
C28 Rh1 C13 C12 -74.2(2)
C28 Rh1 C13 C14 174.58(17)
C28 Rh1 C13 C19 64.6(3)
C28 Rh1 C14 C13 -19.3(6)
C28 Rh1 C14 C15 -146.4(5)
C28 Rh1 C14 C16 94.2(6)
C28 Rh1 C15 C7 42.4(3)
C28 Rh1 C15 C14 165.4(3)
C28 Rh1 C15 C20 -79.2(4)
C28 Rh1 C26 C27 38.9(2)
C28 Rh1 C26 C30 -79.8(2)
C28 Rh1 C26 C31 159.4(5)
C28 Rh1 C27 C26 -116.3(3)
C28 Rh1 C27 C32 119.7(6)
C28 Rh1 C29 C30 117.0(3)
C28 Rh1 C29 C34 -122.0(5)
C28 Rh1 C30 C26 80.4(2)
C28 Rh1 C30 C29 -37.4(2)
C28 Rh1 C30 C35 -157.4(4)
C28 C29 C30 Rh1 62.6(2)
C28 C29 C30 C26 -0.7(4)
C28 C29 C30 C35 -176.4(3)
C29 Rh1 C7 N1 62.0(3)
C29 Rh1 C7 C6 -69.0(3)
C29 Rh1 C7 C15 169.2(2)
C29 Rh1 C13 C12 -106.4(2)
C29 Rh1 C13 C14 142.30(17)
C29 Rh1 C13 C19 32.3(3)
C29 Rh1 C14 C13 -53.7(2)
C29 Rh1 C14 C15 179.22(17)
C29 Rh1 C14 C16 59.8(3)
C29 Rh1 C15 C7 -127.2(8)
C29 Rh1 C15 C14 -4.2(9)
C29 Rh1 C15 C20 111.3(9)
C29 Rh1 C26 C27 81.1(2)
C29 Rh1 C26 C30 -37.7(2)
C29 Rh1 C26 C31 -158.5(5)
C29 Rh1 C27 C26 -79.0(2)
C29 Rh1 C27 C28 37.3(2)
C29 Rh1 C27 C32 157.0(5)
C29 Rh1 C28 C27 -116.6(3)
C29 Rh1 C28 C33 122.7(6)
C29 Rh1 C30 C26 117.8(3)
C29 Rh1 C30 C35 -120.1(4)
C30 Rh1 C7 N1 165.1(10)
C30 Rh1 C7 C6 34.2(11)
C30 Rh1 C7 C15 -87.7(10)
C30 Rh1 C13 C12 -145.5(2)
C30 Rh1 C13 C14 103.27(18)
C30 Rh1 C13 C19 -6.7(3)
C30 Rh1 C14 C13 -94.40(18)
C30 Rh1 C14 C15 138.56(17)
C30 Rh1 C14 C16 19.1(3)
C30 Rh1 C15 C7 170.29(18)
C30 Rh1 C15 C14 -66.7(2)
C30 Rh1 C15 C20 48.7(4)
C30 Rh1 C26 C27 118.8(3)
C30 Rh1 C26 C31 -120.8(5)
C30 Rh1 C27 C26 -36.2(2)
C30 Rh1 C27 C28 80.1(2)
C30 Rh1 C27 C32 -160.2(5)
C30 Rh1 C28 C27 -78.6(2)
C30 Rh1 C28 C29 37.9(2)
C30 Rh1 C28 C33 160.7(5)
C30 Rh1 C29 C28 -117.0(3)
C30 Rh1 C29 C34 121.0(4)
C30 C26 C27 Rh1 60.3(2)
C30 C26 C27 C28 -2.8(4)
C30 C26 C27 C32 -173.7(3)
C31 C26 C27 Rh1 -124.8(4)
C31 C26 C27 C28 172.0(3)
C31 C26 C27 C32 1.2(6)
C31 C26 C30 Rh1 125.6(4)
C31 C26 C30 C29 -172.7(3)
C31 C26 C30 C35 2.9(6)
C32 C27 C28 Rh1 -124.0(4)
C32 C27 C28 C29 173.5(3)
C32 C27 C28 C33 -0.7(6)
C33 C28 C29 Rh1 -124.0(4)
C33 C28 C29 C30 173.1(4)
C33 C28 C29 C34 -2.8(6)
C34 C29 C30 Rh1 -121.5(3)
C34 C29 C30 C26 175.2(3)
C34 C29 C30 C35 -0.4(5)
